data_7104456
loop_
_publ_author_name
'Ie, Yutaka'
'Han, Aihong'
'Otsubo, Tetsuo'
'Aso, Yoshio'

_publ_section_title
;
 Completely encapsulated oligothiophenes up to 12-mer.
;
_journal_issue 21
_journal_name_full 'Chemical communications (Cambridge, England)'
_journal_page_first 3020
_journal_page_last 3022
_journal_paper_doi 10.1039/b901354g
_journal_volume 34
_journal_year 2009
_chemical_formula_moiety 'C41 H48 O2 S Si2 '
_chemical_formula_sum 'C41 H48 O2 S Si2'
_chemical_formula_weight 661.06
_space_group_IT_number 15
_symmetry_cell_setting monoclinic
_symmetry_Int_Tables_number 15
_symmetry_space_group_name_Hall '-C 2yc'
_symmetry_space_group_name_H-M 'C 1 2/c 1'
_cell_angle_alpha 90.0000
_cell_angle_beta 111.178(18)
_cell_angle_gamma 90.0000
_cell_formula_units_Z 4
_cell_length_a 18.965(5)
_cell_length_b 11.822(2)
_cell_length_c 17.550(3)
_cell_measurement_reflns_used 25
_cell_measurement_temperature 298.1
_cell_measurement_theta_max 17.4
_cell_measurement_theta_min 15.1
_cell_volume 3669.1(14)
_computing_cell_refinement WinAFC
_computing_data_collection WinAFC
_computing_data_reduction CrystalStructure
_computing_publication_material 'CrystalStructure 3.8'
_computing_structure_refinement CRYSTALS
_computing_structure_solution SIR92
_diffrn_measured_fraction_theta_full 0.999
_diffrn_measured_fraction_theta_max 0.999
_diffrn_measurement_device_type 'Rigaku AFC7R'
_diffrn_measurement_method \w-2\q
_diffrn_radiation_type 'Mo K\a'
_diffrn_radiation_wavelength 0.71069
_diffrn_reflns_av_R_equivalents 0.029
_diffrn_reflns_limit_h_max 26
_diffrn_reflns_limit_h_min -13
_diffrn_reflns_limit_k_max 16
_diffrn_reflns_limit_k_min 0
_diffrn_reflns_limit_l_max 23
_diffrn_reflns_limit_l_min -24
_diffrn_reflns_number 6182
_diffrn_reflns_theta_full 27.50
_diffrn_reflns_theta_max 27.50
_diffrn_standards_decay_% 0.00
_diffrn_standards_interval_count 0
_diffrn_standards_number 3
_exptl_absorpt_coefficient_mu 0.187
_exptl_absorpt_correction_type none
_exptl_crystal_colour colorless
_exptl_crystal_density_diffrn 1.197
_exptl_crystal_density_method 'not measured'
_exptl_crystal_description prismatic
_exptl_crystal_F_000 1416.00
_exptl_crystal_size_max 0.53
_exptl_crystal_size_mid 0.18
_exptl_crystal_size_min 0.18
_refine_diff_density_max 2.17
_refine_diff_density_min -0.64
_refine_ls_extinction_method none
_refine_ls_goodness_of_fit_ref 2.502
_refine_ls_hydrogen_treatment refall
_refine_ls_number_parameters 233
_refine_ls_number_reflns 3109
_refine_ls_R_factor_gt 0.0853
_refine_ls_shift/su_max 0.0000
_refine_ls_structure_factor_coef F
_refine_ls_weighting_details 'w = 1.0'
_refine_ls_weighting_scheme unit
_refine_ls_wR_factor_ref 0.0814
_reflns_number_gt 3109
_reflns_number_total 4226
_reflns_threshold_expression F^2^>2.0\s(F^2^)
_cod_data_source_file b901354g.txt
_cod_data_source_block '_Monomer-1'
_cod_original_formula_sum 'C41 H48 O2 S Si2 '
_cod_database_code 7104456

loop_
_symmetry_equiv_pos_site_id
_symmetry_equiv_pos_as_xyz
1 +X,+Y,+Z
2 -X,+Y,1/2-Z
3 -X,-Y,-Z
4 +X,-Y,1/2+Z
5 1/2+X,1/2+Y,+Z
6 1/2-X,1/2+Y,1/2-Z
7 1/2-X,1/2-Y,-Z
8 1/2+X,1/2-Y,1/2+Z

loop_
_atom_site_label
_atom_site_type_symbol
_atom_site_fract_x
_atom_site_fract_y
_atom_site_fract_z
_atom_site_U_iso_or_equiv
_atom_site_adp_type
_atom_site_occupancy
_atom_site_symmetry_multiplicity
_atom_site_calc_flag
_atom_site_refinement_flags
_atom_site_disorder_assembly
_atom_site_disorder_group
S(2) S 0.0000 1.4341(2) 0.2500 0.0883(9) Uani 1.00 2 d S . .
Si(1) Si 0.11320(8) 0.83280(12) 0.14992(8) 0.0422(3) Uani 1.00 1 d . . .
O(3) O 0.07881(19) 0.9170(3) 0.2015(2) 0.0589(11) Uani 1.00 1 d . . .
C(4) C 0.0371(2) 0.7424(4) 0.0788(2) 0.0418(13) Uani 1.00 1 d . . .
C(5) C 0.1868(2) 0.7471(4) 0.2302(2) 0.0467(14) Uani 1.00 1 d . . .
C(6) C 0.1542(2) 0.9213(4) 0.0877(2) 0.0453(14) Uani 1.00 1 d . . .
C(7) C 0.0000 1.0354(6) 0.2500 0.056(2) Uani 1.00 2 d S . .
C(8) C -0.0678(2) 0.6118(4) 0.0549(3) 0.0605(17) Uani 1.00 1 d . . .
C(9) C -0.0114(2) 0.6794(4) 0.1063(2) 0.0503(14) Uani 1.00 1 d . . .
C(10) C 0.1346(3) 1.0337(4) 0.0709(3) 0.0618(18) Uani 1.00 1 d . . .
C(11) C 0.0388(2) 1.2299(4) 0.2737(3) 0.0532(16) Uani 1.00 1 d . . .
C(12) C -0.0324(3) 0.6655(5) -0.0561(3) 0.0675(18) Uani 1.00 1 d . . .
C(13) C 0.2122(3) 1.0556(6) -0.0076(3) 0.073(2) Uani 1.00 1 d . . .
C(14) C -0.0777(3) 0.6049(4) -0.0260(3) 0.0631(18) Uani 1.00 1 d . . .
C(15) C 0.0239(2) 0.7334(4) -0.0045(3) 0.0574(16) Uani 1.00 1 d . . .
C(16) C 0.2517(3) 0.8236(5) 0.2808(3) 0.078(2) Uani 1.00 1 d . . .
C(17) C 0.0672(3) 1.3357(5) 0.2936(3) 0.075(2) Uani 1.00 1 d . . .
C(18) C 0.1533(3) 0.6920(5) 0.2885(3) 0.089(2) Uani 1.00 1 d . . .
C(19) C 0.0696(3) 1.1135(4) 0.2916(4) 0.083(2) Uani 1.00 1 d . . .
C(20) C 0.2050(3) 0.8801(5) 0.0539(3) 0.075(2) Uani 1.00 1 d . . .
C(21) C 0.1620(3) 1.0997(5) 0.0236(3) 0.075(2) Uani 1.00 1 d . . .
C(22) C 0.2347(3) 0.9464(6) 0.0072(3) 0.083(2) Uani 1.00 1 d . . .
C(23) C 0.2193(3) 0.6527(5) 0.1928(3) 0.090(2) Uani 1.00 1 d . . .
C(24) C 0.0099(3) 0.9735(6) 0.1812(4) 0.114(3) Uani 1.00 1 d . . .
H(1) H 0.1180 1.3524 0.3268 0.091 Uiso 1.00 1 c R . .
H(3) H -0.0998 0.5702 0.0756 0.070 Uiso 1.00 1 c R . .
H(4) H -0.0048 0.6835 0.1625 0.059 Uiso 1.00 1 c R . .
H(5) H 0.1018 1.0665 0.0948 0.074 Uiso 1.00 1 c R . .
H(6) H -0.0394 0.6609 -0.1124 0.080 Uiso 1.00 1 c R . .
H(7) H 0.2313 1.1016 -0.0402 0.086 Uiso 1.00 1 c R . .
H(8) H -0.1164 0.5581 -0.0614 0.070 Uiso 1.00 1 c R . .
H(9) H 0.0552 0.7755 -0.0259 0.070 Uiso 1.00 1 c R . .
H(10) H 0.2889 0.8270 0.2563 0.087 Uiso 1.00 1 c R . .
H(11) H 0.2739 0.7948 0.3348 0.087 Uiso 1.00 1 c R . .
H(12) H 0.2324 0.8974 0.2826 0.087 Uiso 1.00 1 c R . .
H(13) H 0.1591 0.7420 0.3328 0.103 Uiso 1.00 1 c R . .
H(14) H 0.1784 0.6228 0.3090 0.103 Uiso 1.00 1 c R . .
H(15) H 0.1010 0.6777 0.2599 0.103 Uiso 1.00 1 c R . .
H(16) H 0.0899 1.1004 0.3488 0.095 Uiso 1.00 1 c R . .
H(17) H 0.1076 1.1010 0.2692 0.095 Uiso 1.00 1 c R . .
H(18) H 0.2199 0.8031 0.0633 0.097 Uiso 1.00 1 c R . .
H(19) H 0.1454 1.1758 0.0120 0.090 Uiso 1.00 1 c R . .
H(20) H 0.2703 0.9160 -0.0138 0.109 Uiso 1.00 1 c R . .
H(21) H 0.1899 0.5860 0.1876 0.102 Uiso 1.00 1 c R . .
H(22) H 0.2702 0.6378 0.2266 0.102 Uiso 1.00 1 c R . .
H(23) H 0.2175 0.6761 0.1403 0.102 Uiso 1.00 1 c R . .
H(24) H 0.0073 1.0276 0.1402 0.138 Uiso 1.00 1 c R . .
H(25) H -0.0302 0.9205 0.1600 0.138 Uiso 1.00 1 c R . .

loop_
_atom_site_aniso_label
_atom_site_aniso_U_11
_atom_site_aniso_U_22
_atom_site_aniso_U_33
_atom_site_aniso_U_12
_atom_site_aniso_U_13
_atom_site_aniso_U_23
S(2) 0.138(2) 0.0519(14) 0.0814(17) 0.0000 0.0477(17) 0.0000
Si(1) 0.0452(7) 0.0406(7) 0.0427(7) 0.0024(7) 0.0181(5) -0.0020(6)
O(3) 0.048(2) 0.063(2) 0.061(2) 0.0174(18) 0.0144(18) -0.0156(19)
C(4) 0.041(2) 0.044(2) 0.039(2) 0.003(2) 0.015(2) 0.000(2)
C(5) 0.044(2) 0.046(2) 0.049(2) 0.001(2) 0.015(2) -0.003(2)
C(6) 0.047(2) 0.046(2) 0.043(2) -0.004(2) 0.016(2) -0.003(2)
C(7) 0.063(5) 0.037(4) 0.089(5) 0.0000 0.054(4) 0.0000
C(8) 0.054(3) 0.059(3) 0.062(3) -0.012(2) 0.013(2) 0.006(2)
C(9) 0.050(2) 0.059(3) 0.037(2) -0.005(2) 0.011(2) 0.002(2)
C(10) 0.057(3) 0.056(3) 0.074(3) 0.004(2) 0.024(2) 0.011(3)
C(11) 0.056(3) 0.050(3) 0.056(3) -0.001(2) 0.024(2) -0.014(2)
C(12) 0.074(3) 0.082(4) 0.044(3) -0.003(3) 0.018(2) -0.014(3)
C(13) 0.088(4) 0.078(4) 0.050(3) -0.029(3) 0.022(3) 0.008(3)
C(14) 0.060(3) 0.054(3) 0.060(3) -0.003(2) 0.004(3) -0.013(2)
C(15) 0.059(3) 0.071(3) 0.044(2) -0.004(2) 0.021(2) -0.001(2)
C(16) 0.066(3) 0.085(4) 0.066(3) -0.012(3) 0.002(3) 0.000(3)
C(17) 0.083(4) 0.072(4) 0.073(4) -0.005(3) 0.033(3) -0.024(3)
C(18) 0.062(3) 0.115(5) 0.081(4) 0.004(3) 0.015(3) 0.049(4)
C(19) 0.069(4) 0.061(4) 0.108(5) 0.007(3) 0.018(3) -0.024(3)
C(20) 0.096(4) 0.056(3) 0.091(4) -0.002(3) 0.056(4) -0.000(3)
C(21) 0.080(4) 0.063(4) 0.083(4) 0.002(3) 0.029(3) 0.025(3)
C(22) 0.100(5) 0.090(5) 0.084(4) -0.013(4) 0.062(4) -0.009(4)
C(23) 0.093(5) 0.071(4) 0.092(4) 0.036(3) 0.014(4) -0.001(3)
C(24) 0.081(5) 0.126(6) 0.138(6) -0.007(4) 0.043(5) -0.057(5)

loop_
_atom_type_symbol
_atom_type_description
_atom_type_scat_dispersion_real
_atom_type_scat_dispersion_imag
_atom_type_scat_source
S S 0.125 0.123
;
International Tables for Crystallography
(1992, Vol. C, Tables 4.2.6.8 and 6.1.1.4)
;
Si Si 0.082 0.070
;
International Tables for Crystallography
(1992, Vol. C, Tables 4.2.6.8 and 6.1.1.4)
;
O O 0.011 0.006
;
International Tables for Crystallography
(1992, Vol. C, Tables 4.2.6.8 and 6.1.1.4)
;
C C 0.003 0.002
;
International Tables for Crystallography
(1992, Vol. C, Tables 4.2.6.8 and 6.1.1.4)
;
H H 0.000 0.000
;
International Tables for Crystallography
(1992, Vol. C, Table 6.1.1.4)
;

loop_
_geom_angle_atom_site_label_1
_geom_angle_atom_site_label_2
_geom_angle_atom_site_label_3
_geom_angle
_geom_angle_publ_flag
_geom_angle_site_symmetry_1
_geom_angle_site_symmetry_2
_geom_angle_site_symmetry_3
C(17) S(2) C(17) 93.0(3) yes . . 2_555
O(3) Si(1) C(4) 110.7(2) yes . . .
O(3) Si(1) C(5) 104.5(2) yes . . .
O(3) Si(1) C(6) 108.4(2) yes . . .
C(4) Si(1) C(5) 112.2(2) yes . . .
C(4) Si(1) C(6) 108.3(2) yes . . .
C(5) Si(1) C(6) 112.7(2) yes . . .
Si(1) O(3) C(24) 132.5(3) yes . . .
Si(1) C(4) C(9) 121.4(3) yes . . .
Si(1) C(4) C(15) 123.2(4) yes . . .
C(9) C(4) C(15) 115.4(4) yes . . .
Si(1) C(5) C(16) 109.9(3) yes . . .
Si(1) C(5) C(18) 110.7(3) yes . . .
Si(1) C(5) C(23) 112.0(3) yes . . .
C(16) C(5) C(18) 107.8(4) yes . . .
C(16) C(5) C(23) 108.5(4) yes . . .
C(18) C(5) C(23) 107.7(4) yes . . .
Si(1) C(6) C(10) 121.7(4) yes . . .
Si(1) C(6) C(20) 123.4(4) yes . . .
C(10) C(6) C(20) 114.8(5) yes . . .
C(19) C(7) C(19) 107.3(5) yes . . 2_555
C(19) C(7) C(24) 109.9(4) yes . . .
C(19) C(7) C(24) 104.2(3) yes . . 2_555
C(19) C(7) C(24) 104.2(3) yes 2_555 . .
C(19) C(7) C(24) 109.9(4) yes 2_555 . 2_555
C(24) C(7) C(24) 120.7(6) yes . . 2_555
C(9) C(8) C(14) 119.9(5) yes . . .
C(9) C(8) H(3) 120.1 yes . . .
C(14) C(8) H(3) 120.0 yes . . .
C(4) C(9) C(8) 122.3(4) yes . . .
C(4) C(9) H(4) 118.4 yes . . .
C(8) C(9) H(4) 119.3 yes . . .
C(6) C(10) C(21) 123.0(6) yes . . .
C(6) C(10) H(5) 117.8 yes . . .
C(21) C(10) H(5) 119.1 yes . . .
C(11) C(11) C(17) 112.7(4) yes 2_555 . .
C(11) C(11) C(19) 111.9(4) yes 2_555 . .
C(17) C(11) C(19) 135.4(4) yes . . .
C(14) C(12) C(15) 119.9(5) yes . . .
C(14) C(12) H(6) 120.1 yes . . .
C(15) C(12) H(6) 120.0 yes . . .
C(21) C(13) C(22) 120.3(6) yes . . .
C(21) C(13) H(7) 119.7 yes . . .
C(22) C(13) H(7) 120.0 yes . . .
C(8) C(14) C(12) 120.1(4) yes . . .
C(8) C(14) H(8) 119.9 yes . . .
C(12) C(14) H(8) 120.0 yes . . .
C(4) C(15) C(12) 122.4(5) yes . . .
C(4) C(15) H(9) 118.2 yes . . .
C(12) C(15) H(9) 119.4 yes . . .
C(5) C(16) H(10) 109.6 yes . . .
C(5) C(16) H(11) 109.9 yes . . .
C(5) C(16) H(12) 108.9 yes . . .
H(10) C(16) H(11) 109.5 yes . . .
H(10) C(16) H(12) 109.5 yes . . .
H(11) C(16) H(12) 109.5 yes . . .
S(2) C(17) C(11) 110.8(4) yes . . .
S(2) C(17) H(1) 124.5 yes . . .
C(11) C(17) H(1) 124.7 yes . . .
C(5) C(18) H(13) 109.1 yes . . .
C(5) C(18) H(14) 110.2 yes . . .
C(5) C(18) H(15) 109.1 yes . . .
H(13) C(18) H(14) 109.5 yes . . .
H(13) C(18) H(15) 109.5 yes . . .
H(14) C(18) H(15) 109.5 yes . . .
C(7) C(19) C(11) 104.4(4) yes . . .
C(7) C(19) H(16) 110.5 yes . . .
C(7) C(19) H(17) 110.8 yes . . .
C(11) C(19) H(16) 110.7 yes . . .
C(11) C(19) H(17) 110.8 yes . . .
H(16) C(19) H(17) 109.5 yes . . .
C(6) C(20) C(22) 123.0(5) yes . . .
C(6) C(20) H(18) 118.1 yes . . .
C(22) C(20) H(18) 118.9 yes . . .
C(10) C(21) C(13) 119.9(5) yes . . .
C(10) C(21) H(19) 120.0 yes . . .
C(13) C(21) H(19) 120.1 yes . . .
C(13) C(22) C(20) 118.9(7) yes . . .
C(13) C(22) H(20) 120.3 yes . . .
C(20) C(22) H(20) 120.8 yes . . .
C(5) C(23) H(21) 109.5 yes . . .
C(5) C(23) H(22) 110.0 yes . . .
C(5) C(23) H(23) 108.9 yes . . .
H(21) C(23) H(22) 109.5 yes . . .
H(21) C(23) H(23) 109.5 yes . . .
H(22) C(23) H(23) 109.5 yes . . .
O(3) C(24) C(7) 114.2(4) yes . . .
O(3) C(24) H(24) 107.6 yes . . .
O(3) C(24) H(25) 109.1 yes . . .
C(7) C(24) H(24) 107.3 yes . . .
C(7) C(24) H(25) 109.1 yes . . .
H(24) C(24) H(25) 109.5 yes . . .

loop_
_geom_bond_atom_site_label_1
_geom_bond_atom_site_label_2
_geom_bond_distance
_geom_bond_publ_flag
_geom_bond_site_symmetry_1
_geom_bond_site_symmetry_2
S(2) C(17) 1.691(6) yes . .
S(2) C(17) 1.691(6) yes . 2_555
Si(1) O(3) 1.632(4) yes . .
Si(1) C(4) 1.865(4) yes . .
Si(1) C(5) 1.882(4) yes . .
Si(1) C(6) 1.872(5) yes . .
O(3) C(24) 1.395(8) yes . .
C(4) C(9) 1.399(7) yes . .
C(4) C(15) 1.395(7) yes . .
C(5) C(16) 1.527(7) yes . .
C(5) C(18) 1.533(9) yes . .
C(5) C(23) 1.533(8) yes . .
C(6) C(10) 1.382(7) yes . .
C(6) C(20) 1.390(9) yes . .
C(7) C(19) 1.559(7) yes . .
C(7) C(19) 1.559(7) yes . 2_555
C(7) C(24) 1.481(9) yes . .
C(7) C(24) 1.481(9) yes . 2_555
C(8) C(9) 1.378(6) yes . .
C(8) C(14) 1.366(8) yes . .
C(8) H(3) 0.950 yes . .
C(9) H(4) 0.950 yes . .
C(10) C(21) 1.372(9) yes . .
C(10) H(5) 0.950 yes . .
C(11) C(11) 1.405(6) yes . 2_555
C(11) C(17) 1.356(8) yes . .
C(11) C(19) 1.483(7) yes . .
C(12) C(14) 1.362(9) yes . .
C(12) C(15) 1.381(7) yes . .
C(12) H(6) 0.950 yes . .
C(13) C(21) 1.363(10) yes . .
C(13) C(22) 1.354(10) yes . .
C(13) H(7) 0.950 yes . .
C(14) H(8) 0.950 yes . .
C(15) H(9) 0.950 yes . .
C(16) H(10) 0.950 yes . .
C(16) H(11) 0.950 yes . .
C(16) H(12) 0.950 yes . .
C(17) H(1) 0.950 yes . .
C(18) H(13) 0.950 yes . .
C(18) H(14) 0.950 yes . .
C(18) H(15) 0.950 yes . .
C(19) H(16) 0.950 yes . .
C(19) H(17) 0.950 yes . .
C(20) C(22) 1.392(10) yes . .
C(20) H(18) 0.950 yes . .
C(21) H(19) 0.950 yes . .
C(22) H(20) 0.950 yes . .
C(23) H(21) 0.950 yes . .
C(23) H(22) 0.950 yes . .
C(23) H(23) 0.950 yes . .
C(24) H(24) 0.950 yes . .
C(24) H(25) 0.950 yes . .

loop_
_geom_contact_atom_site_label_1
_geom_contact_atom_site_label_2
_geom_contact_distance
_geom_contact_publ_flag
_geom_contact_site_symmetry_1
_geom_contact_site_symmetry_2
S(2) H(3) 3.369 ? . 1_565
S(2) H(3) 3.369 ? . 2_565
S(2) H(4) 3.310 ? . 1_565
S(2) H(4) 3.310 ? . 2_565
S(2) H(6) 2.993 ? . 3_575
S(2) H(6) 2.993 ? . 4_575
S(2) H(15) 3.429 ? . 1_565
S(2) H(15) 3.429 ? . 2_565
C(4) H(19) 3.388 ? . 3_575
C(8) H(7) 3.568 ? . 5_445
C(8) H(19) 2.934 ? . 3_575
C(9) H(19) 3.145 ? . 3_575
C(10) H(14) 3.567 ? . 6_555
C(10) H(22) 3.573 ? . 6_555
C(11) H(6) 3.115 ? . 3_575
C(11) H(6) 3.164 ? . 4_575
C(11) H(9) 3.418 ? . 4_575
C(12) H(5) 3.404 ? . 3_575
C(12) H(11) 3.507 ? . 8_464
C(12) H(19) 3.148 ? . 3_575
C(13) H(3) 3.333 ? . 5_555
C(13) H(13) 3.542 ? . 4_574
C(13) H(14) 3.444 ? . 6_555
C(13) H(16) 3.302 ? . 4_574
C(13) H(25) 3.533 ? . 3_575
C(14) H(7) 3.541 ? . 5_445
C(14) H(11) 3.214 ? . 8_464
C(14) H(19) 2.943 ? . 3_575
C(15) H(5) 3.325 ? . 3_575
C(15) H(19) 3.343 ? . 3_575
C(16) H(7) 3.417 ? . 4_575
C(16) H(8) 3.298 ? . 8_565
C(16) H(21) 3.273 ? . 6_555
C(17) H(3) 3.509 ? . 2_565
C(17) H(6) 3.030 ? . 3_575
C(17) H(6) 3.037 ? . 4_575
C(17) H(9) 3.513 ? . 4_575
C(17) H(10) 3.155 ? . 6_555
C(19) H(9) 3.562 ? . 4_575
C(19) H(22) 3.182 ? . 6_555
C(20) H(1) 3.269 ? . 6_545
C(20) H(16) 3.477 ? . 4_574
C(21) H(11) 3.285 ? . 6_555
C(21) H(14) 3.383 ? . 6_555
C(21) H(25) 3.296 ? . 3_575
C(22) H(1) 3.412 ? . 6_545
C(22) H(3) 3.273 ? . 5_555
C(22) H(16) 3.172 ? . 4_574
C(22) H(18) 3.427 ? . 7_565
C(22) H(23) 3.365 ? . 7_565
C(23) H(8) 3.476 ? . 3_565
C(23) H(12) 3.139 ? . 6_545
C(23) H(17) 3.165 ? . 6_545
C(23) H(20) 3.318 ? . 7_565
H(1) C(20) 3.269 ? . 6_555
H(1) C(22) 3.412 ? . 6_555
H(1) H(3) 3.180 ? . 2_565
H(1) H(6) 3.514 ? . 3_575
H(1) H(6) 3.520 ? . 4_575
H(1) H(9) 3.552 ? . 4_575
H(1) H(10) 2.682 ? . 6_555
H(1) H(14) 3.448 ? . 1_565
H(1) H(18) 3.037 ? . 6_555
H(1) H(20) 3.287 ? . 6_555
H(3) S(2) 3.369 ? . 1_545
H(3) C(13) 3.333 ? . 5_445
H(3) C(17) 3.509 ? . 2_545
H(3) C(22) 3.273 ? . 5_445
H(3) H(1) 3.180 ? . 2_545
H(3) H(7) 3.135 ? . 5_445
H(3) H(19) 3.342 ? . 3_575
H(3) H(20) 3.010 ? . 5_445
H(4) S(2) 3.310 ? . 1_545
H(5) C(12) 3.404 ? . 3_575
H(5) C(15) 3.325 ? . 3_575
H(5) H(6) 3.485 ? . 3_575
H(5) H(9) 3.349 ? . 3_575
H(5) H(11) 3.503 ? . 6_555
H(5) H(22) 3.306 ? . 6_555
H(6) S(2) 2.993 ? . 3_575
H(6) C(11) 3.115 ? . 3_575
H(6) C(11) 3.164 ? . 4_574
H(6) C(17) 3.030 ? . 3_575
H(6) C(17) 3.037 ? . 4_574
H(6) H(1) 3.514 ? . 3_575
H(6) H(1) 3.520 ? . 4_574
H(6) H(5) 3.485 ? . 3_575
H(6) H(10) 3.242 ? . 8_464
H(6) H(11) 3.361 ? . 8_464
H(7) C(8) 3.568 ? . 5_555
H(7) C(14) 3.541 ? . 5_555
H(7) C(16) 3.417 ? . 4_574
H(7) H(3) 3.135 ? . 5_555
H(7) H(8) 3.087 ? . 5_555
H(7) H(11) 2.871 ? . 4_574
H(7) H(12) 3.118 ? . 4_574
H(7) H(13) 2.839 ? . 4_574
H(7) H(16) 3.594 ? . 4_574
H(7) H(19) 3.435 ? . 7_575
H(8) C(16) 3.298 ? . 8_464
H(8) C(23) 3.476 ? . 3_565
H(8) H(7) 3.087 ? . 5_445
H(8) H(10) 3.339 ? . 8_464
H(8) H(11) 2.817 ? . 8_464
H(8) H(12) 3.213 ? . 8_464
H(8) H(19) 3.362 ? . 3_575
H(8) H(20) 3.070 ? . 5_445
H(8) H(21) 2.742 ? . 3_565
H(8) H(23) 3.367 ? . 3_565
H(9) C(11) 3.418 ? . 4_574
H(9) C(17) 3.513 ? . 4_574
H(9) C(19) 3.562 ? . 4_574
H(9) H(1) 3.552 ? . 4_574
H(9) H(5) 3.349 ? . 3_575
H(9) H(16) 2.909 ? . 4_574
H(9) H(24) 3.022 ? . 3_575
H(10) C(17) 3.155 ? . 6_545
H(10) H(1) 2.682 ? . 6_545
H(10) H(6) 3.242 ? . 8_565
H(10) H(8) 3.339 ? . 8_565
H(10) H(17) 3.439 ? . 6_545
H(10) H(21) 3.197 ? . 6_555
H(11) C(12) 3.507 ? . 8_565
H(11) C(14) 3.214 ? . 8_565
H(11) C(21) 3.285 ? . 6_545
H(11) H(5) 3.503 ? . 6_545
H(11) H(6) 3.361 ? . 8_565
H(11) H(7) 2.871 ? . 4_575
H(11) H(8) 2.817 ? . 8_565
H(11) H(19) 2.929 ? . 6_545
H(11) H(21) 3.560 ? . 6_555
H(12) C(23) 3.139 ? . 6_555
H(12) H(7) 3.118 ? . 4_575
H(12) H(8) 3.213 ? . 8_565
H(12) H(21) 2.619 ? . 6_555
H(12) H(22) 2.846 ? . 6_555
H(12) H(23) 3.559 ? . 6_555
H(13) C(13) 3.542 ? . 4_575
H(13) H(7) 2.839 ? . 4_575
H(13) H(19) 3.390 ? . 4_575
H(14) C(10) 3.567 ? . 6_545
H(14) C(13) 3.444 ? . 6_545
H(14) C(21) 3.383 ? . 6_545
H(14) H(1) 3.448 ? . 1_545
H(15) S(2) 3.429 ? . 1_545
H(16) C(13) 3.302 ? . 4_575
H(16) C(20) 3.477 ? . 4_575
H(16) C(22) 3.172 ? . 4_575
H(16) H(7) 3.594 ? . 4_575
H(16) H(9) 2.909 ? . 4_575
H(16) H(20) 3.406 ? . 4_575
H(16) H(22) 3.396 ? . 6_555
H(17) C(23) 3.165 ? . 6_555
H(17) H(10) 3.439 ? . 6_555
H(17) H(22) 2.333 ? . 6_555
H(17) H(23) 3.242 ? . 6_555
H(18) C(22) 3.427 ? . 7_565
H(18) H(1) 3.037 ? . 6_545
H(18) H(18) 3.106 ? . 7_565
H(18) H(20) 2.760 ? . 7_565
H(19) C(4) 3.388 ? . 3_575
H(19) C(8) 2.934 ? . 3_575
H(19) C(9) 3.145 ? . 3_575
H(19) C(12) 3.148 ? . 3_575
H(19) C(14) 2.943 ? . 3_575
H(19) C(15) 3.343 ? . 3_575
H(19) H(3) 3.342 ? . 3_575
H(19) H(7) 3.435 ? . 7_575
H(19) H(8) 3.362 ? . 3_575
H(19) H(11) 2.929 ? . 6_555
H(19) H(13) 3.390 ? . 4_574
H(19) H(25) 3.227 ? . 3_575
H(20) C(23) 3.318 ? . 7_565
H(20) H(1) 3.287 ? . 6_545
H(20) H(3) 3.010 ? . 5_555
H(20) H(8) 3.070 ? . 5_555
H(20) H(16) 3.406 ? . 4_574
H(20) H(18) 2.760 ? . 7_565
H(20) H(21) 3.395 ? . 7_565
H(20) H(22) 3.588 ? . 7_565
H(20) H(23) 2.557 ? . 7_565
H(21) C(16) 3.273 ? . 6_545
H(21) H(8) 2.742 ? . 3_565
H(21) H(10) 3.197 ? . 6_545
H(21) H(11) 3.560 ? . 6_545
H(21) H(12) 2.619 ? . 6_545
H(21) H(20) 3.395 ? . 7_565
H(22) C(10) 3.573 ? . 6_545
H(22) C(19) 3.182 ? . 6_545
H(22) H(5) 3.306 ? . 6_545
H(22) H(12) 2.846 ? . 6_545
H(22) H(16) 3.396 ? . 6_545
H(22) H(17) 2.333 ? . 6_545
H(22) H(20) 3.588 ? . 7_565
H(23) C(22) 3.365 ? . 7_565
H(23) H(8) 3.367 ? . 3_565
H(23) H(12) 3.559 ? . 6_545
H(23) H(17) 3.242 ? . 6_545
H(23) H(20) 2.557 ? . 7_565
H(24) H(9) 3.022 ? . 3_575
H(25) C(13) 3.533 ? . 3_575
H(25) C(21) 3.296 ? . 3_575
H(25) H(19) 3.227 ? . 3_575

loop_
_geom_torsion_atom_site_label_1
_geom_torsion_atom_site_label_2
_geom_torsion_atom_site_label_3
_geom_torsion_atom_site_label_4
_geom_torsion
_geom_torsion_publ_flag
_geom_torsion_site_symmetry_1
_geom_torsion_site_symmetry_2
_geom_torsion_site_symmetry_3
_geom_torsion_site_symmetry_4
C(17) S(2) C(17) C(11) 1.2(5) ? . . 2_555 2_555
C(17) S(2) C(17) C(11) 1.2(5) ? 2_555 . . .
O(3) Si(1) C(4) C(9) -51.7(4) ? . . . .
O(3) Si(1) C(4) C(15) 127.6(4) ? . . . .
C(4) Si(1) O(3) C(24) -35.3(6) ? . . . .
O(3) Si(1) C(5) C(16) -66.0(4) ? . . . .
O(3) Si(1) C(5) C(18) 53.0(4) ? . . . .
O(3) Si(1) C(5) C(23) 173.3(3) ? . . . .
C(5) Si(1) O(3) C(24) -156.3(5) ? . . . .
O(3) Si(1) C(6) C(10) -18.8(4) ? . . . .
O(3) Si(1) C(6) C(20) 162.4(3) ? . . . .
C(6) Si(1) O(3) C(24) 83.3(6) ? . . . .
C(4) Si(1) C(5) C(16) 174.0(4) ? . . . .
C(4) Si(1) C(5) C(18) -67.0(4) ? . . . .
C(4) Si(1) C(5) C(23) 53.3(4) ? . . . .
C(5) Si(1) C(4) C(9) 64.6(4) ? . . . .
C(5) Si(1) C(4) C(15) -116.1(4) ? . . . .
C(4) Si(1) C(6) C(10) 101.4(3) ? . . . .
C(4) Si(1) C(6) C(20) -77.4(4) ? . . . .
C(6) Si(1) C(4) C(9) -170.4(3) ? . . . .
C(6) Si(1) C(4) C(15) 8.9(4) ? . . . .
C(5) Si(1) C(6) C(10) -133.9(3) ? . . . .
C(5) Si(1) C(6) C(20) 47.3(4) ? . . . .
C(6) Si(1) C(5) C(16) 51.4(4) ? . . . .
C(6) Si(1) C(5) C(18) 170.5(3) ? . . . .
C(6) Si(1) C(5) C(23) -69.3(4) ? . . . .
Si(1) O(3) C(24) C(7) 175.6(4) ? . . . .
Si(1) C(4) C(9) C(8) -179.7(4) ? . . . .
Si(1) C(4) C(15) C(12) 179.6(4) ? . . . .
C(9) C(4) C(15) C(12) -1.1(7) ? . . . .
C(15) C(4) C(9) C(8) 0.9(7) ? . . . .
Si(1) C(6) C(10) C(21) -178.0(3) ? . . . .
Si(1) C(6) C(20) C(22) 179.5(4) ? . . . .
C(10) C(6) C(20) C(22) 0.6(7) ? . . . .
C(20) C(6) C(10) C(21) 0.9(6) ? . . . .
C(19) C(7) C(19) C(11) 0.3(6) ? . . 2_555 2_555
C(19) C(7) C(19) C(11) 0.3(4) ? 2_555 . . .
C(19) C(7) C(24) O(3) 51.6(7) ? . . . .
C(24) C(7) C(19) C(11) 113.1(6) ? . . . .
C(19) C(7) C(24) O(3) 166.4(5) ? . . 2_555 2_555
C(24) C(7) C(19) C(11) -116.2(5) ? 2_555 . . .
C(19) C(7) C(24) O(3) 166.4(5) ? 2_555 . . .
C(24) C(7) C(19) C(11) -116.2(5) ? . . 2_555 2_555
C(19) C(7) C(24) O(3) 51.6(7) ? 2_555 . 2_555 2_555
C(24) C(7) C(19) C(11) 113.1(6) ? 2_555 . 2_555 2_555
C(24) C(7) C(24) O(3) -69.7(6) ? . . 2_555 2_555
C(24) C(7) C(24) O(3) -69.7(6) ? 2_555 . . .
C(9) C(8) C(14) C(12) -0.6(8) ? . . . .
C(14) C(8) C(9) C(4) -0.1(6) ? . . . .
C(6) C(10) C(21) C(13) -1.5(7) ? . . . .
C(11) C(11) C(17) S(2) -3.1(7) ? 2_555 . . .
C(17) C(11) C(11) C(17) 4.1(8) ? . . 2_555 2_555
C(17) C(11) C(11) C(19) -177.4(5) ? . . 2_555 2_555
C(11) C(11) C(19) C(7) -0.9(7) ? 2_555 . . .
C(19) C(11) C(11) C(17) -177.4(5) ? . . 2_555 2_555
C(19) C(11) C(11) C(19) 1.2(7) ? . . 2_555 2_555
C(17) C(11) C(19) C(7) 177.2(6) ? . . . .
C(19) C(11) C(17) S(2) 178.8(6) ? . . . .
C(14) C(12) C(15) C(4) 0.4(8) ? . . . .
C(15) C(12) C(14) C(8) 0.4(8) ? . . . .
C(21) C(13) C(22) C(20) 0.8(8) ? . . . .
C(22) C(13) C(21) C(10) 0.6(8) ? . . . .
C(6) C(20) C(22) C(13) -1.5(8) ? . . . .
